data_2313009
loop_
_publ_author_name
'Li, Dawei'
'Qi, Wanying'
'Wang, Jingjing'
'Dong, Haiyang'
'Lv, Kuilin'
'Shi, Kaige'

_publ_section_title
;
 Synthesis and crystal structure of a new tetra-nuclear copper(II) complex
 based on the Schiff base
 (<i>E</i>)-2-[(2-hy-droxy-5-meth-oxy-benzyl-idene)amino]-benzoic acid.
;
_journal_coeditor_code NX2036
_journal_issue 'Pt 7'
_journal_name_full 'Acta crystallographica. Section E, Crystallographic communications'
_journal_page_first 794
_journal_page_last 798
_journal_paper_doi 10.1107/S2056989026005554
_journal_volume 82
_journal_year 2026
_chemical_formula_iupac '[Cu4 (C15 H11 N O4)4]'
_chemical_formula_moiety 'C60 H44 Cu4 N4 O16'
_chemical_formula_sum 'C60 H44 Cu4 N4 O16'
_chemical_formula_weight 1331.15
_chemical_name_systematic
Bis{\m~4~-(<i>E</i>)-2-[(5-methoxy-2-oxidobenzylidene)amino]benzoato}bis{\m~2~-(<i>E</i>)-2-[(5-methoxy-2-oxidobenzylidene)amino]benzoato}tetracopper(II)
_space_group_crystal_system triclinic
_space_group_IT_number 2
_space_group_name_Hall '-P 1'
_space_group_name_H-M_alt 'P -1'
_atom_sites_solution_hydrogens geom
_atom_sites_solution_primary dual
_audit_creation_method
;
Olex2 1.2
(compiled 2016.02.19 svn.r3266 for OlexSys, GUI svn.r5155)
;
_cell_angle_alpha 103.651(2)
_cell_angle_beta 95.318(2)
_cell_angle_gamma 109.881(2)
_cell_formula_units_Z 1
_cell_length_a 10.7949(6)
_cell_length_b 11.0214(6)
_cell_length_c 11.9680(6)
_cell_measurement_reflns_used 9991
_cell_measurement_temperature 296(2)
_cell_measurement_theta_max 27.535
_cell_measurement_theta_min 2.445
_cell_volume 1277.69(12)
_computing_cell_refinement
;
SAINT (Bruker, 2014)
;
_computing_data_collection
;
APEX2 (Bruker, 2014)
;
_computing_data_reduction
;
SAINT (Bruker, 2014)
;
_computing_molecular_graphics
;
Olex2 (Dolomanov <i>et al.</i>,  2009)
;
_computing_publication_material
;
Olex2 (Dolomanov <i>et al.</i>,  2009)
;
_computing_structure_refinement
;
SHELXL (Sheldrick, 2015b)
;
_computing_structure_solution
;
<i>SHELXT</i> (Sheldrick, 2015a)
;
_diffrn_ambient_temperature 296.15
_diffrn_measured_fraction_theta_full 0.998
_diffrn_measured_fraction_theta_max 0.998
_diffrn_measurement_device_type 'Bruker CCD area detector'
_diffrn_measurement_method 'phi and omega scans'
_diffrn_radiation_monochromator graphite
_diffrn_radiation_type MoK\a
_diffrn_radiation_wavelength 0.71073
_diffrn_reflns_av_R_equivalents 0.0492
_diffrn_reflns_av_unetI/netI 0.0278
_diffrn_reflns_limit_h_max 14
_diffrn_reflns_limit_h_min -14
_diffrn_reflns_limit_k_max 14
_diffrn_reflns_limit_k_min -14
_diffrn_reflns_limit_l_max 15
_diffrn_reflns_limit_l_min -15
_diffrn_reflns_number 48410
_diffrn_reflns_theta_full 25.242
_diffrn_reflns_theta_max 27.562
_diffrn_reflns_theta_min 2.445
_exptl_absorpt_coefficient_mu 1.725
_exptl_absorpt_correction_T_max 0.7456
_exptl_absorpt_correction_T_min 0.5457
_exptl_absorpt_correction_type multi-scan
_exptl_absorpt_process_details
;
(SADABS; Krause <i>et al.</i>,  2015)
;
_exptl_crystal_colour 'dull greenish blue'
_exptl_crystal_density_diffrn 1.730
_exptl_crystal_description block
_exptl_crystal_F_000 676
_exptl_crystal_size_max 0.44
_exptl_crystal_size_mid 0.42
_exptl_crystal_size_min 0.26
_refine_diff_density_max 0.330
_refine_diff_density_min -0.439
_refine_ls_extinction_method none
_refine_ls_goodness_of_fit_ref 1.033
_refine_ls_hydrogen_treatment constr
_refine_ls_matrix_type full
_refine_ls_number_parameters 381
_refine_ls_number_reflns 5891
_refine_ls_number_restraints 0
_refine_ls_restrained_S_all 1.033
_refine_ls_R_factor_all 0.0344
_refine_ls_R_factor_gt 0.0264
_refine_ls_shift/su_max 0.002
_refine_ls_shift/su_mean 0.000
_refine_ls_structure_factor_coef Fsqd
_refine_ls_weighting_details 'w=1/[\s^2^(Fo^2^)+(0.0282P)^2^+0.9769P] where P=(Fo^2^+2Fc^2^)/3'
_refine_ls_weighting_scheme calc
_refine_ls_wR_factor_gt 0.0655
_refine_ls_wR_factor_ref 0.0687
_reflns_number_gt 5107
_reflns_number_total 5891
_reflns_threshold_expression 'I > 2\s(I)'
_cod_data_source_file nx2036.cif
_cod_data_source_block I
_cod_database_code 2313009
_shelx_space_group_comment
;
The symmetry employed for this shelxl refinement is uniquely defined
by the following loop, which should always be used as a source of
symmetry information in preference to the above space-group names.
They are only intended as comments.
;

loop_
_space_group_symop_operation_xyz
'x, y, z'
'-x, -y, -z'

loop_
_atom_site_type_symbol
_atom_site_label
_atom_site_fract_x
_atom_site_fract_y
_atom_site_fract_z
_atom_site_U_iso_or_equiv
_atom_site_adp_type
_atom_site_calc_flag
_atom_site_occupancy
_atom_site_disorder_assembly
_atom_site_disorder_group
Cu Cu1 0.64016(2) 0.44708(2) 0.52175(2) 0.01786(6) Uani d 1 . .
Cu Cu2 0.63788(2) 0.31527(2) 0.27047(2) 0.01985(7) Uani d 1 . .
O O7 0.52279(12) 0.28733(12) 0.38781(10) 0.0202(3) Uani d 1 . .
O O3 0.75631(12) 0.45024(13) 0.41168(10) 0.0196(3) Uani d 1 . .
O O2 0.50759(12) 0.46228(13) 0.60953(11) 0.0227(3) Uani d 1 . .
O O1 0.41991(13) 0.51054(14) 0.76564(11) 0.0254(3) Uani d 1 . .
O O6 0.77644(13) 0.26899(15) 0.20522(11) 0.0290(3) Uani d 1 . .
O O4 1.24853(15) 0.84619(15) 0.44292(13) 0.0358(4) Uani d 1 . .
O O5 0.84082(15) 0.13655(16) 0.07352(13) 0.0369(4) Uani d 1 . .
N N2 0.49854(15) 0.19756(15) 0.13786(13) 0.0197(3) Uani d 1 . .
N N1 0.78775(14) 0.55439(15) 0.65415(12) 0.0170(3) Uani d 1 . .
O O8 -0.01846(14) -0.02347(15) 0.31525(14) 0.0353(3) Uani d 1 . .
C C1 0.51603(18) 0.49910(17) 0.72134(16) 0.0197(4) Uani d 1 . .
C C15 0.87163(17) 0.55335(17) 0.42150(15) 0.0174(3) Uani d 1 . .
C C7 0.77072(18) 0.55219(17) 0.77071(15) 0.0184(3) Uani d 1 . .
C C30 0.39099(17) 0.21157(17) 0.36530(16) 0.0192(3) Uani d 1 . .
C C10 1.07282(18) 0.73894(18) 0.54070(16) 0.0210(4) Uani d 1 . .
H H10 1.1224 0.7938 0.6141 0.025 Uiso calc 1 . .
C C23 0.37476(18) 0.13821(18) 0.14529(16) 0.0211(4) Uani d 1 . .
H H23 0.3153 0.0877 0.0750 0.025 Uiso calc 1 . .
C C2 0.64427(18) 0.52756(17) 0.80196(15) 0.0191(3) Uani d 1 . .
C C29 0.32105(19) 0.19819(19) 0.45757(16) 0.0236(4) Uani d 1 . .
H H29 0.3668 0.2427 0.5342 0.028 Uiso calc 1 . .
C C8 0.90317(18) 0.63124(18) 0.64082(15) 0.0191(3) Uani d 1 . .
H H8 0.9647 0.6868 0.7087 0.023 Uiso calc 1 . .
C C16 0.76517(18) 0.19539(19) 0.10052(17) 0.0240(4) Uani d 1 . .
C C22 0.53234(18) 0.19068(17) 0.02414(15) 0.0208(4) Uani d 1 . .
C C6 0.88014(19) 0.5737(2) 0.85524(16) 0.0243(4) Uani d 1 . .
H H6 0.9639 0.5880 0.8347 0.029 Uiso calc 1 . .
C C9 0.94566(17) 0.63919(18) 0.53175(15) 0.0174(3) Uani d 1 . .
C C24 0.31906(18) 0.14162(18) 0.24996(16) 0.0202(4) Uani d 1 . .
C C11 1.12378(19) 0.75570(19) 0.44233(17) 0.0232(4) Uani d 1 . .
C C26 0.11468(18) 0.05233(19) 0.32383(18) 0.0246(4) Uani d 1 . .
C C14 0.92307(19) 0.5770(2) 0.32232(16) 0.0236(4) Uani d 1 . .
H H14 0.8734 0.5249 0.2483 0.028 Uiso calc 1 . .
C C13 1.0464(2) 0.6763(2) 0.33279(17) 0.0271(4) Uani d 1 . .
H H13 1.0785 0.6905 0.2656 0.033 Uiso calc 1 . .
C C28 0.18627(19) 0.12073(19) 0.43753(17) 0.0259(4) Uani d 1 . .
H H28 0.1426 0.1140 0.5005 0.031 Uiso calc 1 . .
C C17 0.65857(18) 0.18987(18) 0.00625(16) 0.0216(4) Uani d 1 . .
C C3 0.6339(2) 0.5301(2) 0.91729(17) 0.0281(4) Uani d 1 . .
H H3 0.5506 0.5163 0.9388 0.034 Uiso calc 1 . .
C C18 0.6888(2) 0.1836(2) -0.10535(17) 0.0283(4) Uani d 1 . .
H H18 0.7713 0.1803 -0.1186 0.034 Uiso calc 1 . .
C C21 0.4427(2) 0.1897(2) -0.06769(17) 0.0271(4) Uani d 1 . .
H H21 0.3595 0.1919 -0.0555 0.032 Uiso calc 1 . .
C C19 0.5997(2) 0.1820(2) -0.19642(18) 0.0338(5) Uani d 1 . .
H H19 0.6223 0.1786 -0.2699 0.041 Uiso calc 1 . .
C C5 0.8660(2) 0.5741(2) 0.96909(17) 0.0297(4) Uani d 1 . .
H H5 0.9400 0.5890 1.0243 0.036 Uiso calc 1 . .
C C25 0.17955(18) 0.06293(19) 0.23137(17) 0.0241(4) Uani d 1 . .
H H25 0.1318 0.0181 0.1554 0.029 Uiso calc 1 . .
C C20 0.4764(2) 0.1855(2) -0.17737(18) 0.0325(5) Uani d 1 . .
H H20 0.4159 0.1851 -0.2382 0.039 Uiso calc 1 . .
C C4 0.7419(2) 0.5523(2) 1.00098(17) 0.0324(5) Uani d 1 . .
H H4 0.7317 0.5527 1.0774 0.039 Uiso calc 1 . .
C C12 1.3242(2) 0.9314(2) 0.55455(19) 0.0342(5) Uani d 1 . .
H H12A 1.4053 0.9963 0.5449 0.051 Uiso calc 1 . .
H H12B 1.3463 0.8783 0.6003 0.051 Uiso calc 1 . .
H H12C 1.2723 0.9773 0.5939 0.051 Uiso calc 1 . .
C C27 -0.0917(2) -0.1014(3) 0.2011(2) 0.0463(6) Uani d 1 . .
H H27A -0.1006 -0.0426 0.1558 0.069 Uiso calc 1 . .
H H27B -0.1792 -0.1592 0.2063 0.069 Uiso calc 1 . .
H H27C -0.0450 -0.1551 0.1640 0.069 Uiso calc 1 . .

loop_
_atom_site_aniso_label
_atom_site_aniso_U_11
_atom_site_aniso_U_22
_atom_site_aniso_U_33
_atom_site_aniso_U_12
_atom_site_aniso_U_13
_atom_site_aniso_U_23
Cu1 0.01381(11) 0.02307(12) 0.01270(11) 0.00514(9) 0.00312(8) 0.00024(8)
Cu2 0.01423(11) 0.02633(12) 0.01317(11) 0.00607(9) 0.00153(8) -0.00229(9)
O7 0.0166(6) 0.0229(6) 0.0155(6) 0.0037(5) 0.0029(5) 0.0009(5)
O3 0.0139(6) 0.0260(6) 0.0134(6) 0.0045(5) 0.0025(5) 0.0001(5)
O2 0.0180(6) 0.0296(7) 0.0161(6) 0.0071(5) 0.0052(5) 0.0003(5)
O1 0.0226(7) 0.0365(8) 0.0217(7) 0.0141(6) 0.0114(5) 0.0092(6)
O6 0.0197(7) 0.0425(8) 0.0194(7) 0.0144(6) 0.0016(5) -0.0042(6)
O4 0.0296(8) 0.0351(8) 0.0319(8) -0.0017(6) 0.0149(6) 0.0067(6)
O5 0.0294(8) 0.0448(9) 0.0349(8) 0.0219(7) 0.0051(6) -0.0033(7)
N2 0.0190(7) 0.0212(7) 0.0149(7) 0.0063(6) 0.0028(6) -0.0002(6)
N1 0.0149(7) 0.0222(7) 0.0131(7) 0.0066(6) 0.0038(5) 0.0034(6)
O8 0.0180(7) 0.0395(8) 0.0386(9) 0.0010(6) 0.0072(6) 0.0067(7)
C1 0.0202(9) 0.0187(8) 0.0200(9) 0.0060(7) 0.0072(7) 0.0059(7)
C15 0.0157(8) 0.0216(8) 0.0175(8) 0.0106(7) 0.0032(6) 0.0047(7)
C7 0.0219(9) 0.0200(8) 0.0126(8) 0.0074(7) 0.0049(7) 0.0036(7)
C30 0.0178(8) 0.0172(8) 0.0216(9) 0.0062(7) 0.0035(7) 0.0042(7)
C10 0.0187(9) 0.0214(9) 0.0201(9) 0.0058(7) 0.0043(7) 0.0031(7)
C23 0.0189(9) 0.0208(9) 0.0179(8) 0.0056(7) 0.0000(7) -0.0007(7)
C2 0.0218(9) 0.0190(8) 0.0165(8) 0.0077(7) 0.0065(7) 0.0040(7)
C29 0.0255(10) 0.0226(9) 0.0192(9) 0.0052(8) 0.0051(7) 0.0048(7)
C8 0.0176(8) 0.0226(9) 0.0140(8) 0.0061(7) 0.0013(7) 0.0025(7)
C16 0.0183(9) 0.0251(9) 0.0230(9) 0.0055(7) 0.0058(7) -0.0001(7)
C22 0.0206(9) 0.0181(8) 0.0157(9) 0.0029(7) 0.0024(7) -0.0031(7)
C6 0.0212(9) 0.0324(10) 0.0181(9) 0.0099(8) 0.0044(7) 0.0052(8)
C9 0.0161(8) 0.0218(8) 0.0162(8) 0.0093(7) 0.0043(6) 0.0053(7)
C24 0.0176(9) 0.0197(8) 0.0210(9) 0.0059(7) 0.0037(7) 0.0035(7)
C11 0.0216(9) 0.0228(9) 0.0261(10) 0.0073(7) 0.0098(8) 0.0083(8)
C26 0.0178(9) 0.0227(9) 0.0314(10) 0.0057(7) 0.0056(8) 0.0069(8)
C14 0.0253(10) 0.0307(10) 0.0143(9) 0.0107(8) 0.0048(7) 0.0045(7)
C13 0.0328(11) 0.0316(10) 0.0207(10) 0.0122(9) 0.0127(8) 0.0110(8)
C28 0.0248(10) 0.0251(9) 0.0274(10) 0.0068(8) 0.0105(8) 0.0085(8)
C17 0.0224(9) 0.0174(8) 0.0195(9) 0.0053(7) 0.0044(7) -0.0016(7)
C3 0.0291(10) 0.0374(11) 0.0221(10) 0.0130(9) 0.0128(8) 0.0123(8)
C18 0.0281(10) 0.0267(10) 0.0251(10) 0.0077(8) 0.0103(8) -0.0001(8)
C21 0.0230(10) 0.0304(10) 0.0217(10) 0.0070(8) 0.0018(8) 0.0017(8)
C19 0.0416(12) 0.0362(11) 0.0183(10) 0.0096(10) 0.0117(9) 0.0030(8)
C5 0.0322(11) 0.0394(12) 0.0171(9) 0.0145(9) 0.0007(8) 0.0072(8)
C25 0.0185(9) 0.0235(9) 0.0248(10) 0.0052(7) 0.0010(7) 0.0019(7)
C20 0.0346(11) 0.0380(12) 0.0184(10) 0.0088(9) 0.0008(8) 0.0044(8)
C4 0.0405(12) 0.0456(12) 0.0158(9) 0.0183(10) 0.0097(8) 0.0121(9)
C12 0.0241(10) 0.0318(11) 0.0386(12) 0.0005(9) 0.0065(9) 0.0102(9)
C27 0.0199(11) 0.0551(15) 0.0461(14) -0.0022(10) 0.0002(10) 0.0085(12)

loop_
_atom_type_symbol
_atom_type_description
_atom_type_scat_dispersion_real
_atom_type_scat_dispersion_imag
_atom_type_scat_source
C C 0.0033 0.0016 'International Tables Vol C Tables 4.2.6.8 and 6.1.1.4'
H H 0.0000 0.0000 'International Tables Vol C Tables 4.2.6.8 and 6.1.1.4'
Cu Cu 0.3201 1.2651 'International Tables Vol C Tables 4.2.6.8 and 6.1.1.4'
N N 0.0061 0.0033 'International Tables Vol C Tables 4.2.6.8 and 6.1.1.4'
O O 0.0106 0.0060 'International Tables Vol C Tables 4.2.6.8 and 6.1.1.4'

loop_
_geom_angle_atom_site_label_1
_geom_angle_atom_site_label_2
_geom_angle_atom_site_label_3
_geom_angle_site_symmetry_1
_geom_angle_site_symmetry_3
_geom_angle
_geom_angle_publ_flag
O7 Cu1 Cu2 . . 40.37(3) ?
O3 Cu1 Cu2 . . 39.35(4) ?
O3 Cu1 O7 . . 79.07(5) ?
O3 Cu1 N1 . . 93.19(6) ?
O2 Cu1 Cu2 . . 134.83(4) ?
O2 Cu1 O7 . . 98.20(5) ?
O2 Cu1 O3 . . 166.96(6) ?
O2 Cu1 N1 . . 93.64(6) ?
N1 Cu1 Cu2 . . 131.52(4) ?
N1 Cu1 O7 . . 158.21(6) ?
O7 Cu2 Cu1 . . 41.44(4) ?
O7 Cu2 O1 . 2_666 93.92(5) ?
O3 Cu2 Cu1 . . 38.01(4) ?
O3 Cu2 O7 . . 78.81(5) ?
O3 Cu2 O1 . 2_666 85.67(5) ?
O1 Cu2 Cu1 2_666 . 84.04(3) ?
O6 Cu2 Cu1 . . 128.39(4) ?
O6 Cu2 O7 . . 143.58(6) ?
O6 Cu2 O3 . . 95.61(5) ?
O6 Cu2 O1 . 2_666 121.77(6) ?
O6 Cu2 N2 . . 94.18(6) ?
N2 Cu2 Cu1 . . 134.27(4) ?
N2 Cu2 O7 . . 95.11(6) ?
N2 Cu2 O3 . . 169.71(6) ?
N2 Cu2 O1 . 2_666 86.48(6) ?
Cu2 O7 Cu1 . . 98.18(5) ?
C30 O7 Cu1 . . 132.32(11) ?
C30 O7 Cu2 . . 125.98(11) ?
Cu1 O3 Cu2 . . 102.64(6) ?
C15 O3 Cu1 . . 124.31(11) ?
C15 O3 Cu2 . . 129.03(11) ?
C1 O2 Cu1 . . 129.79(12) ?
C1 O1 Cu2 . 2_666 113.00(12) ?
C16 O6 Cu2 . . 126.44(12) ?
C11 O4 C12 . . 116.00(15) ?
C23 N2 Cu2 . . 123.84(13) ?
C23 N2 C22 . . 118.75(15) ?
C22 N2 Cu2 . . 116.89(11) ?
C7 N1 Cu1 . . 120.52(11) ?
C8 N1 Cu1 . . 122.04(12) ?
C8 N1 C7 . . 117.43(15) ?
C26 O8 C27 . . 116.52(16) ?
O2 C1 C2 . . 120.14(15) ?
O1 C1 O2 . . 121.74(17) ?
O1 C1 C2 . . 118.12(16) ?
O3 C15 C9 . . 121.09(15) ?
O3 C15 C14 . . 120.93(16) ?
C14 C15 C9 . . 117.97(16) ?
C2 C7 N1 . . 120.78(16) ?
C6 C7 N1 . . 120.26(16) ?
C6 C7 C2 . . 118.96(16) ?
O7 C30 C29 . . 120.21(16) ?
O7 C30 C24 . . 121.92(16) ?
C29 C30 C24 . . 117.86(16) ?
C9 C10 H10 . . 119.7 ?
C11 C10 H10 . . 119.7 ?
C11 C10 C9 . . 120.61(17) ?
N2 C23 H23 . . 116.4 ?
N2 C23 C24 . . 127.25(16) ?
C24 C23 H23 . . 116.4 ?
C7 C2 C1 . . 125.76(16) ?
C3 C2 C1 . . 115.76(16) ?
C3 C2 C7 . . 118.47(17) ?
C30 C29 H29 . . 119.2 ?
C28 C29 C30 . . 121.65(18) ?
C28 C29 H29 . . 119.2 ?
N1 C8 H8 . . 116.7 ?
N1 C8 C9 . . 126.52(16) ?
C9 C8 H8 . . 116.7 ?
O6 C16 C17 . . 117.57(16) ?
O5 C16 O6 . . 123.24(18) ?
O5 C16 C17 . . 119.07(17) ?
C17 C22 N2 . . 119.80(16) ?
C21 C22 N2 . . 120.50(17) ?
C21 C22 C17 . . 119.66(17) ?
C7 C6 H6 . . 119.5 ?
C5 C6 C7 . . 121.07(18) ?
C5 C6 H6 . . 119.5 ?
C15 C9 C10 . . 120.11(16) ?
C15 C9 C8 . . 124.40(16) ?
C10 C9 C8 . . 115.47(16) ?
C30 C24 C23 . . 125.75(16) ?
C30 C24 C25 . . 119.47(17) ?
C25 C24 C23 . . 114.76(16) ?
O4 C11 C13 . . 116.30(16) ?
C10 C11 O4 . . 124.59(17) ?
C10 C11 C13 . . 119.10(17) ?
O8 C26 C28 . . 115.25(17) ?
C25 C26 O8 . . 125.38(18) ?
C25 C26 C28 . . 119.37(17) ?
C15 C14 H14 . . 119.5 ?
C13 C14 C15 . . 120.90(17) ?
C13 C14 H14 . . 119.5 ?
C11 C13 H13 . . 119.5 ?
C14 C13 C11 . . 121.08(17) ?
C14 C13 H13 . . 119.5 ?
C29 C28 C26 . . 120.69(18) ?
C29 C28 H28 . . 119.7 ?
C26 C28 H28 . . 119.7 ?
C22 C17 C16 . . 124.12(16) ?
C18 C17 C16 . . 117.36(17) ?
C18 C17 C22 . . 118.52(18) ?
C2 C3 H3 . . 118.7 ?
C4 C3 C2 . . 122.61(19) ?
C4 C3 H3 . . 118.7 ?
C17 C18 H18 . . 119.1 ?
C19 C18 C17 . . 121.76(19) ?
C19 C18 H18 . . 119.1 ?
C22 C21 H21 . . 119.7 ?
C20 C21 C22 . . 120.51(19) ?
C20 C21 H21 . . 119.7 ?
C18 C19 H19 . . 120.3 ?
C18 C19 C20 . . 119.31(19) ?
C20 C19 H19 . . 120.3 ?
C6 C5 H5 . . 119.9 ?
C6 C5 C4 . . 120.21(19) ?
C4 C5 H5 . . 119.9 ?
C24 C25 H25 . . 119.5 ?
C26 C25 C24 . . 120.96(18) ?
C26 C25 H25 . . 119.5 ?
C21 C20 H20 . . 119.9 ?
C19 C20 C21 . . 120.2(2) ?
C19 C20 H20 . . 119.9 ?
C3 C4 C5 . . 118.65(18) ?
C3 C4 H4 . . 120.7 ?
C5 C4 H4 . . 120.7 ?
O4 C12 H12A . . 109.5 ?
O4 C12 H12B . . 109.5 ?
O4 C12 H12C . . 109.5 ?
H12A C12 H12B . . 109.5 ?
H12A C12 H12C . . 109.5 ?
H12B C12 H12C . . 109.5 ?
O8 C27 H27A . . 109.5 ?
O8 C27 H27B . . 109.5 ?
O8 C27 H27C . . 109.5 ?
H27A C27 H27B . . 109.5 ?
H27A C27 H27C . . 109.5 ?
H27B C27 H27C . . 109.5 ?

loop_
_geom_bond_atom_site_label_1
_geom_bond_atom_site_label_2
_geom_bond_site_symmetry_2
_geom_bond_distance
_geom_bond_publ_flag
Cu1 Cu2 . 3.0091(3) ?
Cu1 O7 . 2.0122(12) ?
Cu1 O3 . 1.8991(12) ?
Cu1 O2 . 1.8810(12) ?
Cu1 N1 . 1.9530(14) ?
Cu2 O7 . 1.9692(12) ?
Cu2 O3 . 1.9552(12) ?
Cu2 O1 2_666 2.3276(14) ?
Cu2 O6 . 1.9117(13) ?
Cu2 N2 . 1.9295(15) ?
O7 C30 . 1.345(2) ?
O3 C15 . 1.343(2) ?
O2 C1 . 1.288(2) ?
O1 Cu2 2_666 2.3276(14) ?
O1 C1 . 1.238(2) ?
O6 C16 . 1.291(2) ?
O4 C11 . 1.375(2) ?
O4 C12 . 1.421(3) ?
O5 C16 . 1.226(2) ?
N2 C23 . 1.295(2) ?
N2 C22 . 1.433(2) ?
N1 C7 . 1.429(2) ?
N1 C8 . 1.295(2) ?
O8 C26 . 1.375(2) ?
O8 C27 . 1.419(3) ?
C1 C2 . 1.503(3) ?
C15 C9 . 1.406(2) ?
C15 C14 . 1.398(2) ?
C7 C2 . 1.403(2) ?
C7 C6 . 1.396(3) ?
C30 C29 . 1.403(3) ?
C30 C24 . 1.412(3) ?
C10 H10 . 0.9300 ?
C10 C9 . 1.412(2) ?
C10 C11 . 1.370(3) ?
C23 H23 . 0.9300 ?
C23 C24 . 1.437(3) ?
C2 C3 . 1.390(3) ?
C29 H29 . 0.9300 ?
C29 C28 . 1.377(3) ?
C8 H8 . 0.9300 ?
C8 C9 . 1.435(2) ?
C16 C17 . 1.510(3) ?
C22 C17 . 1.401(3) ?
C22 C21 . 1.391(3) ?
C6 H6 . 0.9300 ?
C6 C5 . 1.384(3) ?
C24 C25 . 1.424(3) ?
C11 C13 . 1.393(3) ?
C26 C28 . 1.394(3) ?
C26 C25 . 1.370(3) ?
C14 H14 . 0.9300 ?
C14 C13 . 1.378(3) ?
C13 H13 . 0.9300 ?
C28 H28 . 0.9300 ?
C17 C18 . 1.396(3) ?
C3 H3 . 0.9300 ?
C3 C4 . 1.377(3) ?
C18 H18 . 0.9300 ?
C18 C19 . 1.378(3) ?
C21 H21 . 0.9300 ?
C21 C20 . 1.389(3) ?
C19 H19 . 0.9300 ?
C19 C20 . 1.383(3) ?
C5 H5 . 0.9300 ?
C5 C4 . 1.385(3) ?
C25 H25 . 0.9300 ?
C20 H20 . 0.9300 ?
C4 H4 . 0.9300 ?
C12 H12A . 0.9600 ?
C12 H12B . 0.9600 ?
C12 H12C . 0.9600 ?
C27 H27A . 0.9600 ?
C27 H27B . 0.9600 ?
C27 H27C . 0.9600 ?

loop_
_geom_hbond_atom_site_label_D
_geom_hbond_atom_site_label_H
_geom_hbond_atom_site_label_A
_geom_hbond_site_symmetry_A
_geom_hbond_distance_DH
_geom_hbond_distance_HA
_geom_hbond_distance_DA
_geom_hbond_angle_DHA
C14 H14 O6 . 0.93 2.55 3.112(3) 119
C29 H29 O2 . 0.93 2.28 2.945(2) 128
C23 H23 O5 2_655 0.93 2.58 3.432(2) 153
C27 H27A O5 1_455 0.96 2.63 3.567(3) 165
